data_7063967
loop_
_publ_author_name
'Chen, Silu'
'Ma, Lan'
'Yue, Chao'
'Du, Biao'
'Lu, Cuifen'
'Long, Chunyan'
'Wu, Wanbing'
'Li, Sicheng'
'He, Qiao'
'Yue, Guizhou'

_publ_section_title
;
 Base-controlled diastereoselective [3+2]-cycloaddition and Michael
 addition of isatin ketonitrones and chalcones to construct
 spiropyrrolidine oxoindoles and \g-substituted isatin ketonitrones
;
_journal_issue 39
_journal_name_full 'New Journal of Chemistry'
_journal_page_first 16978
_journal_page_last 16988
_journal_paper_doi 10.1039/D5NJ02378E
_journal_volume 49
_journal_year 2025
_chemical_formula_moiety 'C37 H30 N2 O3, C2 H6 O'
_chemical_formula_sum 'C39 H36 N2 O4'
_chemical_formula_weight 596.70
_space_group_crystal_system monoclinic
_space_group_IT_number 9
_space_group_name_Hall 'C -2yc'
_space_group_name_H-M_alt 'C 1 c 1'
_atom_sites_solution_hydrogens geom
_atom_sites_solution_primary iterative
_audit_creation_date 2023-02-24
_audit_creation_method
;
Olex2 1.2
(compiled 2018.05.29 svn.r3508 for OlexSys, GUI svn.r5506)
;
_audit_update_record
;
2023-02-24 deposited with the CCDC.	2025-08-25 downloaded from the CCDC.
;
_cell_angle_alpha 90
_cell_angle_beta 94.0741(12)
_cell_angle_gamma 90
_cell_formula_units_Z 4
_cell_length_a 11.7995(4)
_cell_length_b 18.6988(7)
_cell_length_c 14.2020(5)
_cell_measurement_reflns_used 6730
_cell_measurement_temperature 150(2)
_cell_measurement_theta_max 26.14
_cell_measurement_theta_min 2.43
_cell_volume 3125.56(19)
_computing_cell_refinement 'SAINT V8.40A (?, 2016)'
_computing_data_reduction 'SAINT V8.40A (?, 2016)'
_computing_molecular_graphics 'Olex2 (Dolomanov et al., 2009)'
_computing_publication_material 'Olex2 (Dolomanov et al., 2009)'
_computing_structure_refinement 'ShelXL (Sheldrick, 2015)'
_computing_structure_solution
;
Superflip (Palatinus & Chapuis, 2007;Palatinus & van der Lee, 2008;
Palatinus et al., 2012)
;
_diffrn_ambient_temperature 150.0
_diffrn_measured_fraction_theta_full 0.994
_diffrn_measured_fraction_theta_max 0.994
_diffrn_measurement_device_type 'Bruker APEX-II CCD'
_diffrn_measurement_method '\f and \w scans'
_diffrn_radiation_type MoK\a
_diffrn_radiation_wavelength 0.71073
_diffrn_reflns_av_R_equivalents 0.0551
_diffrn_reflns_av_unetI/netI 0.0398
_diffrn_reflns_Laue_measured_fraction_full 0.994
_diffrn_reflns_Laue_measured_fraction_max 0.994
_diffrn_reflns_limit_h_max 14
_diffrn_reflns_limit_h_min -14
_diffrn_reflns_limit_k_max 23
_diffrn_reflns_limit_k_min -23
_diffrn_reflns_limit_l_max 17
_diffrn_reflns_limit_l_min -17
_diffrn_reflns_number 30464
_diffrn_reflns_point_group_measured_fraction_full 0.983
_diffrn_reflns_point_group_measured_fraction_max 0.981
_diffrn_reflns_theta_full 25.242
_diffrn_reflns_theta_max 26.391
_diffrn_reflns_theta_min 2.178
_diffrn_standards_number 0
_exptl_absorpt_coefficient_mu 0.082
_exptl_absorpt_correction_T_max 0.0276
_exptl_absorpt_correction_T_min 0.0115
_exptl_absorpt_correction_type multi-scan
_exptl_absorpt_process_details
;
SADABS-2016/2 (Bruker,2016/2) was used for absorption correction.
wR2(int) was 0.0686 before and 0.0630 after correction.
The Ratio of minimum to maximum transmission is 0.4167.
The \l/2 correction factor is Not present.
;
_exptl_crystal_colour colorless
_exptl_crystal_density_diffrn 1.268
_exptl_crystal_description block
_exptl_crystal_F_000 1264
_exptl_crystal_size_max 0.39
_exptl_crystal_size_mid 0.26
_exptl_crystal_size_min 0.23
_refine_diff_density_max 0.262
_refine_diff_density_min -0.264
_refine_diff_density_rms 0.038
_refine_ls_abs_structure_details
;
 Flack x determined using 2432 quotients [(I+)-(I-)]/[(I+)+(I-)]
 (Parsons, Flack and Wagner, Acta Cryst. B69 (2013) 249-259).
;
_refine_ls_abs_structure_Flack 0.0(5)
_refine_ls_extinction_method none
_refine_ls_goodness_of_fit_ref 1.013
_refine_ls_hydrogen_treatment constr
_refine_ls_matrix_type full
_refine_ls_number_parameters 409
_refine_ls_number_reflns 6285
_refine_ls_number_restraints 2
_refine_ls_restrained_S_all 1.013
_refine_ls_R_factor_all 0.0510
_refine_ls_R_factor_gt 0.0442
_refine_ls_shift/su_max 0.000
_refine_ls_shift/su_mean 0.000
_refine_ls_structure_factor_coef Fsqd
_refine_ls_weighting_details 'w=1/[\s^2^(Fo^2^)+(0.0614P)^2^+1.4264P] where P=(Fo^2^+2Fc^2^)/3'
_refine_ls_weighting_scheme calc
_refine_ls_wR_factor_gt 0.1065
_refine_ls_wR_factor_ref 0.1122
_reflns_Friedel_coverage 0.970
_reflns_Friedel_fraction_full 0.973
_reflns_Friedel_fraction_max 0.967
_reflns_number_gt 5609
_reflns_number_total 6285
_reflns_threshold_expression 'I > 2\s(I)'
_cod_data_source_file d5nj02378e2.cif
_cod_data_source_block mo_0214_1_0m
_cod_depositor_comments 'Adding full bibliography for 7063967--7063968.cif.'
_cod_database_code 7063967
_shelx_shelxl_version_number 2018/3
_shelx_space_group_comment
;
The symmetry employed for this shelxl refinement is uniquely defined
by the following loop, which should always be used as a source of
symmetry information in preference to the above space-group names.
They are only intended as comments.
;
_shelx_estimated_absorpt_t_max 0.981
_shelx_estimated_absorpt_t_min 0.969
_olex2_refinement_description
;
1. Fixed Uiso
 At 1.2 times of:
  All C(H) groups, All C(H,H) groups
 At 1.5 times of:
  All C(H,H,H) groups, All O(H) groups
2.a Ternary CH refined with riding coordinates:
 C10(H10), C9(H9), C7(H7)
2.b Secondary CH2 refined with riding coordinates:
 C31(H31A,H31B), C38(H38A,H38B)
2.c Aromatic/amide H refined with riding coordinates:
 C37(H37), C12(H12), C33(H33), C1(H1A), C5(H5), C30(H30), C27(H27), C2(H2),
 C34(H34), C16(H16), C23(H23), C14(H14), C15(H15), C28(H28), C13(H13), C21(H21),
  C19(H19), C36(H36), C35(H35), C22(H22), C29(H29), C3(H3), C4(H4), C20(H20)
2.d Idealised Me refined as rotating group:
 C39(H39A,H39B,H39C)
2.e Idealised tetrahedral OH refined as rotating group:
 O1(H1), O4(H4A)
;
_olex2_submission_special_instructions 'No special instructions were received'

loop_
_space_group_symop_operation_xyz
'x, y, z'
'x, -y, z+1/2'
'x+1/2, y+1/2, z'
'x+1/2, -y+1/2, z+1/2'

loop_
_atom_site_label
_atom_site_type_symbol
_atom_site_fract_x
_atom_site_fract_y
_atom_site_fract_z
_atom_site_U_iso_or_equiv
_atom_site_adp_type
_atom_site_occupancy
_atom_site_site_symmetry_order
_atom_site_calc_flag
_atom_site_refinement_flags_posn
_atom_site_refinement_flags_adp
_atom_site_refinement_flags_occupancy
_atom_site_disorder_assembly
_atom_site_disorder_group
O3 O -0.8708(2) -0.52983(12) -0.59295(16) 0.0347(5) Uani 1 1 d . . . . .
O1 O -0.77184(18) -0.46469(12) -0.77496(16) 0.0320(5) Uani 1 1 d . . . . .
H1 H -0.762302 -0.460638 -0.716028 0.048 Uiso 1 1 calc GR . . . .
O2 O -1.1654(2) -0.57794(14) -0.89034(18) 0.0475(7) Uani 1 1 d . . . . .
N1 N -0.7934(2) -0.62274(14) -0.67395(18) 0.0297(6) Uani 1 1 d . . . . .
O4 O -0.6940(2) -0.48007(14) -0.94647(17) 0.0417(6) Uani 1 1 d . . . . .
H4A H -0.717531 -0.478754 -0.892041 0.063 Uiso 1 1 calc GR . . . .
N2 N -0.8893(2) -0.47799(14) -0.80114(19) 0.0291(5) Uani 1 1 d . . . . .
C26 C -0.8768(3) -0.60650(17) -0.8235(2) 0.0290(6) Uani 1 1 d . . . . .
C25 C -0.8002(3) -0.64785(16) -0.7685(2) 0.0300(7) Uani 1 1 d . . . . .
C32 C -0.5921(3) -0.62927(17) -0.6079(2) 0.0306(7) Uani 1 1 d . . . . .
C6 C -0.9528(3) -0.35284(17) -0.8162(2) 0.0303(6) Uani 1 1 d . . . . .
C37 C -0.5637(3) -0.56693(18) -0.6541(2) 0.0342(7) Uani 1 1 d . . . . .
H37 H -0.621764 -0.538561 -0.685135 0.041 Uiso 1 1 calc R . . . .
C24 C -0.8597(3) -0.56418(17) -0.6652(2) 0.0290(6) Uani 1 1 d . . . . .
C18 C -1.1268(3) -0.66905(17) -0.7784(2) 0.0320(7) Uani 1 1 d . . . . .
C11 C -1.1762(3) -0.42537(16) -0.7403(2) 0.0306(7) Uani 1 1 d . . . . .
C31 C -0.7143(3) -0.65128(18) -0.5998(2) 0.0329(7) Uani 1 1 d . . . . .
H31A H -0.718864 -0.704137 -0.601195 0.039 Uiso 1 1 calc R . . . .
H31B H -0.738498 -0.635177 -0.537921 0.039 Uiso 1 1 calc R . . . .
C12 C -1.1759(3) -0.41636(19) -0.6427(2) 0.0369(7) Uani 1 1 d . . . . .
H12 H -1.114516 -0.434603 -0.602944 0.044 Uiso 1 1 calc R . . . .
C33 C -0.5055(3) -0.67076(18) -0.5638(2) 0.0355(7) Uani 1 1 d . . . . .
H33 H -0.523571 -0.713698 -0.532360 0.043 Uiso 1 1 calc R . . . .
C17 C -1.1210(3) -0.59411(18) -0.8138(2) 0.0335(7) Uani 1 1 d . . . . .
C1 C -0.9441(3) -0.35149(18) -0.9133(2) 0.0340(7) Uani 1 1 d . . . . .
H1A H -0.943214 -0.395036 -0.947729 0.041 Uiso 1 1 calc R . . . .
C10 C -1.0782(3) -0.46110(17) -0.7854(2) 0.0282(6) Uani 1 1 d . . . . .
H10 H -1.095791 -0.460740 -0.855369 0.034 Uiso 1 1 calc R . . . .
C5 C -0.9525(3) -0.28896(18) -0.7667(2) 0.0340(7) Uani 1 1 d . . . . .
H5 H -0.957102 -0.289571 -0.700225 0.041 Uiso 1 1 calc R . . . .
C9 C -1.0527(3) -0.53897(16) -0.7552(2) 0.0291(6) Uani 1 1 d . . . . .
H9 H -1.069351 -0.544676 -0.687535 0.035 Uiso 1 1 calc R . . . .
C30 C -0.7390(3) -0.70270(17) -0.8052(2) 0.0350(7) Uani 1 1 d . . . . .
H30 H -0.687022 -0.730588 -0.766490 0.042 Uiso 1 1 calc R . . . .
C27 C -0.8922(3) -0.61899(18) -0.9196(2) 0.0343(7) Uani 1 1 d . . . . .
H27 H -0.943124 -0.590503 -0.958453 0.041 Uiso 1 1 calc R . . . .
C2 C -0.9367(3) -0.28685(19) -0.9600(2) 0.0373(8) Uani 1 1 d . . . . .
H2 H -0.931317 -0.286186 -1.026469 0.045 Uiso 1 1 calc R . . . .
C34 C -0.3930(3) -0.64935(19) -0.5658(3) 0.0394(8) Uani 1 1 d . . . . .
H34 H -0.334321 -0.677937 -0.536094 0.047 Uiso 1 1 calc R . . . .
C16 C -1.2674(3) -0.39910(18) -0.7967(2) 0.0348(7) Uani 1 1 d . . . . .
H16 H -1.269292 -0.405470 -0.863193 0.042 Uiso 1 1 calc R . . . .
C23 C -1.1487(3) -0.72384(19) -0.8443(3) 0.0377(7) Uani 1 1 d . . . . .
H23 H -1.155863 -0.712767 -0.909706 0.045 Uiso 1 1 calc R . . . .
C14 C -1.3543(3) -0.35407(19) -0.6603(3) 0.0402(8) Uani 1 1 d . . . . .
H14 H -1.414289 -0.329279 -0.633238 0.048 Uiso 1 1 calc R . . . .
C15 C -1.3559(3) -0.36361(18) -0.7576(3) 0.0387(8) Uani 1 1 d . . . . .
H15 H -1.417825 -0.345793 -0.797187 0.046 Uiso 1 1 calc R . . . .
C28 C -0.8313(3) -0.67422(19) -0.9581(2) 0.0382(8) Uani 1 1 d . . . . .
H28 H -0.840916 -0.683721 -1.023912 0.046 Uiso 1 1 calc R . . . .
C13 C -1.2643(3) -0.3811(2) -0.6034(3) 0.0404(8) Uani 1 1 d . . . . .
H13 H -1.263058 -0.375359 -0.536900 0.048 Uiso 1 1 calc R . . . .
C21 C -1.1529(3) -0.80984(19) -0.7202(3) 0.0398(8) Uani 1 1 d . . . . .
H21 H -1.163122 -0.857761 -0.700306 0.048 Uiso 1 1 calc R . . . .
C19 C -1.1166(3) -0.68641(18) -0.6830(2) 0.0359(7) Uani 1 1 d . . . . .
H19 H -1.099731 -0.650088 -0.637415 0.043 Uiso 1 1 calc R . . . .
C36 C -0.4510(3) -0.54591(19) -0.6554(2) 0.0374(7) Uani 1 1 d . . . . .
H36 H -0.432486 -0.503177 -0.687006 0.045 Uiso 1 1 calc R . . . .
C35 C -0.3659(3) -0.58674(19) -0.6109(3) 0.0409(8) Uani 1 1 d . . . . .
H35 H -0.288895 -0.571911 -0.611156 0.049 Uiso 1 1 calc R . . . .
C7 C -0.9632(3) -0.42326(17) -0.7646(2) 0.0296(6) Uani 1 1 d . . . . .
H7 H -0.946474 -0.416764 -0.695089 0.036 Uiso 1 1 calc R . . . .
C22 C -1.1598(3) -0.79360(19) -0.8154(3) 0.0429(8) Uani 1 1 d . . . . .
H22 H -1.172277 -0.830557 -0.860846 0.051 Uiso 1 1 calc R . . . .
C29 C -0.7569(3) -0.71530(18) -0.9015(3) 0.0388(8) Uani 1 1 d . . . . .
H29 H -0.717051 -0.753165 -0.929045 0.047 Uiso 1 1 calc R . . . .
C3 C -0.9370(3) -0.22297(19) -0.9101(3) 0.0398(8) Uani 1 1 d . . . . .
H3 H -0.931371 -0.178694 -0.942274 0.048 Uiso 1 1 calc R . . . .
C4 C -0.9455(3) -0.22398(18) -0.8135(3) 0.0388(8) Uani 1 1 d . . . . .
H4 H -0.946532 -0.180398 -0.779162 0.047 Uiso 1 1 calc R . . . .
C8 C -0.9216(3) -0.54813(17) -0.7633(2) 0.0281(6) Uani 1 1 d . . . . .
C20 C -1.1310(3) -0.7566(2) -0.6540(3) 0.0406(8) Uani 1 1 d . . . . .
H20 H -1.125876 -0.767911 -0.588623 0.049 Uiso 1 1 calc R . . . .
C38 C -0.6114(3) -0.5352(2) -0.9508(3) 0.0460(9) Uani 1 1 d . . . . .
H38A H -0.605635 -0.550137 -1.017220 0.055 Uiso 1 1 calc R . . . .
H38B H -0.634400 -0.577311 -0.914436 0.055 Uiso 1 1 calc R . . . .
C39 C -0.4992(3) -0.5081(2) -0.9108(3) 0.0500(9) Uani 1 1 d . . . . .
H39A H -0.476076 -0.467150 -0.947922 0.075 Uiso 1 1 calc GR . . . .
H39B H -0.442254 -0.546171 -0.912949 0.075 Uiso 1 1 calc GR . . . .
H39C H -0.505452 -0.493326 -0.845171 0.075 Uiso 1 1 calc GR . . . .

loop_
_atom_site_aniso_label
_atom_site_aniso_U_11
_atom_site_aniso_U_22
_atom_site_aniso_U_33
_atom_site_aniso_U_23
_atom_site_aniso_U_13
_atom_site_aniso_U_12
O3 0.0379(12) 0.0369(12) 0.0291(11) -0.0011(10) 0.0005(9) 0.0036(10)
O1 0.0294(11) 0.0317(11) 0.0339(11) -0.0009(9) -0.0034(9) -0.0023(9)
O2 0.0557(17) 0.0379(14) 0.0459(15) 0.0005(11) -0.0171(13) -0.0051(12)
N1 0.0302(13) 0.0287(13) 0.0297(13) 0.0019(11) -0.0008(10) 0.0011(11)
O4 0.0392(13) 0.0515(15) 0.0349(12) 0.0026(11) 0.0057(10) -0.0019(11)
N2 0.0262(12) 0.0289(13) 0.0323(13) 0.0012(11) 0.0015(10) 0.0013(11)
C26 0.0278(15) 0.0258(15) 0.0331(16) -0.0026(12) 0.0016(12) -0.0023(12)
C25 0.0307(16) 0.0253(15) 0.0340(16) -0.0007(12) 0.0012(13) -0.0051(12)
C32 0.0349(16) 0.0295(16) 0.0271(15) -0.0032(12) 0.0008(12) 0.0007(13)
C6 0.0248(14) 0.0310(16) 0.0350(16) -0.0016(13) 0.0017(12) 0.0018(13)
C37 0.0344(17) 0.0328(17) 0.0349(17) 0.0042(13) -0.0015(13) 0.0017(13)
C24 0.0275(15) 0.0283(15) 0.0308(15) 0.0005(13) -0.0005(12) -0.0030(12)
C18 0.0226(15) 0.0306(16) 0.0426(17) -0.0020(14) 0.0009(13) -0.0003(12)
C11 0.0315(16) 0.0249(15) 0.0351(16) -0.0002(12) 0.0020(13) -0.0007(12)
C31 0.0326(17) 0.0339(17) 0.0319(16) 0.0070(13) 0.0000(13) 0.0008(13)
C12 0.0361(17) 0.0394(18) 0.0349(17) -0.0018(14) 0.0002(14) 0.0041(14)
C33 0.0367(17) 0.0326(17) 0.0373(17) 0.0038(14) 0.0023(13) 0.0043(14)
C17 0.0274(15) 0.0358(17) 0.0366(17) -0.0038(14) -0.0018(13) 0.0003(13)
C1 0.0351(17) 0.0321(16) 0.0343(16) -0.0014(13) -0.0003(13) 0.0042(14)
C10 0.0289(15) 0.0287(15) 0.0269(14) -0.0010(12) 0.0001(12) 0.0003(12)
C5 0.0341(17) 0.0333(17) 0.0348(17) -0.0013(13) 0.0028(13) 0.0033(13)
C9 0.0276(15) 0.0288(15) 0.0306(15) -0.0014(12) 0.0011(12) 0.0001(12)
C30 0.0319(16) 0.0270(16) 0.0459(19) -0.0014(14) 0.0027(14) 0.0019(13)
C27 0.0345(17) 0.0337(16) 0.0344(16) -0.0015(13) -0.0007(13) -0.0023(14)
C2 0.0361(18) 0.0398(19) 0.0362(17) 0.0073(14) 0.0041(14) 0.0060(15)
C34 0.0332(18) 0.0369(18) 0.048(2) 0.0024(15) -0.0002(14) 0.0078(14)
C16 0.0341(17) 0.0334(17) 0.0366(17) 0.0039(13) 0.0013(14) -0.0005(13)
C23 0.0332(17) 0.0381(19) 0.0407(18) -0.0050(15) -0.0043(14) -0.0014(14)
C14 0.0353(18) 0.0361(18) 0.050(2) -0.0019(16) 0.0074(15) 0.0047(14)
C15 0.0331(17) 0.0338(17) 0.0487(19) 0.0023(15) -0.0011(15) -0.0002(14)
C28 0.0396(18) 0.0392(19) 0.0357(17) -0.0096(14) 0.0027(14) -0.0036(15)
C13 0.0390(19) 0.045(2) 0.0376(18) -0.0063(15) 0.0043(15) 0.0026(15)
C21 0.0326(17) 0.0307(17) 0.055(2) 0.0010(15) -0.0013(15) -0.0027(14)
C19 0.0325(17) 0.0350(17) 0.0403(18) -0.0046(14) 0.0033(14) -0.0024(14)
C36 0.0415(19) 0.0345(18) 0.0362(17) 0.0023(14) 0.0034(14) -0.0047(14)
C35 0.0312(17) 0.0400(19) 0.051(2) -0.0022(16) 0.0028(15) -0.0015(15)
C7 0.0295(15) 0.0290(16) 0.0301(15) -0.0002(12) 0.0012(12) 0.0004(12)
C22 0.0372(18) 0.0335(18) 0.057(2) -0.0100(16) -0.0046(16) -0.0031(15)
C29 0.0395(18) 0.0311(17) 0.0461(19) -0.0101(15) 0.0059(15) -0.0002(14)
C3 0.0365(18) 0.0340(17) 0.050(2) 0.0089(15) 0.0087(15) 0.0048(14)
C4 0.0370(18) 0.0281(16) 0.052(2) -0.0030(15) 0.0053(15) 0.0047(14)
C8 0.0266(15) 0.0301(16) 0.0273(15) 0.0002(12) 0.0003(12) 0.0003(12)
C20 0.0372(19) 0.0387(19) 0.0456(19) 0.0028(15) 0.0020(15) -0.0012(15)
C38 0.048(2) 0.0387(19) 0.051(2) 0.0018(16) 0.0057(17) -0.0037(17)
C39 0.044(2) 0.050(2) 0.056(2) 0.0082(18) -0.0012(17) -0.0016(18)

loop_
_atom_type_symbol
_atom_type_description
_atom_type_scat_dispersion_real
_atom_type_scat_dispersion_imag
_atom_type_scat_source
C C 0.0033 0.0016 'International Tables Vol C Tables 4.2.6.8 and 6.1.1.4'
H H 0.0000 0.0000 'International Tables Vol C Tables 4.2.6.8 and 6.1.1.4'
N N 0.0061 0.0033 'International Tables Vol C Tables 4.2.6.8 and 6.1.1.4'
O O 0.0106 0.0060 'International Tables Vol C Tables 4.2.6.8 and 6.1.1.4'

loop_
_geom_angle_atom_site_label_1
_geom_angle_atom_site_label_2
_geom_angle_atom_site_label_3
_geom_angle
_geom_angle_site_symmetry_1
_geom_angle_site_symmetry_3
_geom_angle_publ_flag
N2 O1 H1 109.5 . . ?
C25 N1 C31 123.6(3) . . ?
C24 N1 C25 111.1(2) . . ?
C24 N1 C31 125.0(3) . . ?
C38 O4 H4A 109.5 . . ?
O1 N2 C7 112.1(2) . . ?
O1 N2 C8 109.3(2) . . ?
C7 N2 C8 108.4(2) . . ?
C25 C26 C8 108.9(3) . . ?
C27 C26 C25 119.7(3) . . ?
C27 C26 C8 131.0(3) . . ?
C26 C25 N1 109.8(3) . . ?
C30 C25 N1 127.5(3) . . ?
C30 C25 C26 122.6(3) . . ?
C37 C32 C31 121.8(3) . . ?
C37 C32 C33 119.0(3) . . ?
C33 C32 C31 119.1(3) . . ?
C1 C6 C7 120.6(3) . . ?
C5 C6 C1 119.3(3) . . ?
C5 C6 C7 120.1(3) . . ?
C32 C37 H37 119.8 . . ?
C36 C37 C32 120.5(3) . . ?
C36 C37 H37 119.8 . . ?
O3 C24 N1 126.6(3) . . ?
O3 C24 C8 125.3(3) . . ?
N1 C24 C8 108.1(3) . . ?
C23 C18 C17 118.2(3) . . ?
C19 C18 C17 123.0(3) . . ?
C19 C18 C23 118.7(3) . . ?
C12 C11 C10 121.6(3) . . ?
C16 C11 C12 118.6(3) . . ?
C16 C11 C10 119.7(3) . . ?
N1 C31 C32 114.2(3) . . ?
N1 C31 H31A 108.7 . . ?
N1 C31 H31B 108.7 . . ?
C32 C31 H31A 108.7 . . ?
C32 C31 H31B 108.7 . . ?
H31A C31 H31B 107.6 . . ?
C11 C12 H12 119.7 . . ?
C13 C12 C11 120.6(3) . . ?
C13 C12 H12 119.7 . . ?
C32 C33 H33 120.0 . . ?
C34 C33 C32 120.0(3) . . ?
C34 C33 H33 120.0 . . ?
O2 C17 C18 120.6(3) . . ?
O2 C17 C9 120.0(3) . . ?
C18 C17 C9 119.2(3) . . ?
C6 C1 H1A 119.9 . . ?
C2 C1 C6 120.2(3) . . ?
C2 C1 H1A 119.9 . . ?
C11 C10 H10 107.8 . . ?
C11 C10 C9 116.0(3) . . ?
C11 C10 C7 113.8(3) . . ?
C9 C10 H10 107.8 . . ?
C7 C10 H10 107.8 . . ?
C7 C10 C9 103.2(2) . . ?
C6 C5 H5 119.7 . . ?
C6 C5 C4 120.7(3) . . ?
C4 C5 H5 119.7 . . ?
C17 C9 C10 113.7(3) . . ?
C17 C9 H9 108.7 . . ?
C17 C9 C8 111.9(3) . . ?
C10 C9 H9 108.7 . . ?
C10 C9 C8 104.9(2) . . ?
C8 C9 H9 108.7 . . ?
C25 C30 H30 121.6 . . ?
C25 C30 C29 116.9(3) . . ?
C29 C30 H30 121.6 . . ?
C26 C27 H27 120.7 . . ?
C26 C27 C28 118.5(3) . . ?
C28 C27 H27 120.7 . . ?
C1 C2 H2 119.9 . . ?
C1 C2 C3 120.2(3) . . ?
C3 C2 H2 119.9 . . ?
C33 C34 H34 119.8 . . ?
C35 C34 C33 120.5(3) . . ?
C35 C34 H34 119.8 . . ?
C11 C16 H16 119.5 . . ?
C11 C16 C15 120.9(3) . . ?
C15 C16 H16 119.5 . . ?
C18 C23 H23 119.6 . . ?
C22 C23 C18 120.8(3) . . ?
C22 C23 H23 119.6 . . ?
C15 C14 H14 120.4 . . ?
C13 C14 H14 120.4 . . ?
C13 C14 C15 119.3(3) . . ?
C16 C15 C14 120.1(3) . . ?
C16 C15 H15 119.9 . . ?
C14 C15 H15 119.9 . . ?
C27 C28 H28 119.7 . . ?
C29 C28 C27 120.5(3) . . ?
C29 C28 H28 119.7 . . ?
C12 C13 H13 119.7 . . ?
C14 C13 C12 120.5(3) . . ?
C14 C13 H13 119.7 . . ?
C22 C21 H21 119.9 . . ?
C20 C21 H21 119.9 . . ?
C20 C21 C22 120.2(3) . . ?
C18 C19 H19 119.8 . . ?
C20 C19 C18 120.4(3) . . ?
C20 C19 H19 119.8 . . ?
C37 C36 H36 119.8 . . ?
C35 C36 C37 120.3(3) . . ?
C35 C36 H36 119.8 . . ?
C34 C35 H35 120.2 . . ?
C36 C35 C34 119.7(3) . . ?
C36 C35 H35 120.2 . . ?
N2 C7 C6 111.4(2) . . ?
N2 C7 C10 98.6(2) . . ?
N2 C7 H7 110.8 . . ?
C6 C7 C10 114.0(3) . . ?
C6 C7 H7 110.8 . . ?
C10 C7 H7 110.8 . . ?
C23 C22 C21 120.0(3) . . ?
C23 C22 H22 120.0 . . ?
C21 C22 H22 120.0 . . ?
C30 C29 H29 119.2 . . ?
C28 C29 C30 121.7(3) . . ?
C28 C29 H29 119.2 . . ?
C2 C3 H3 120.1 . . ?
C4 C3 C2 119.8(3) . . ?
C4 C3 H3 120.1 . . ?
C5 C4 H4 120.1 . . ?
C3 C4 C5 119.8(3) . . ?
C3 C4 H4 120.1 . . ?
N2 C8 C26 109.1(2) . . ?
N2 C8 C24 112.4(2) . . ?
N2 C8 C9 102.2(2) . . ?
C26 C8 C24 102.0(2) . . ?
C26 C8 C9 120.5(3) . . ?
C24 C8 C9 111.0(2) . . ?
C21 C20 C19 120.0(3) . . ?
C21 C20 H20 120.0 . . ?
C19 C20 H20 120.0 . . ?
O4 C38 H38A 109.8 . . ?
O4 C38 H38B 109.8 . . ?
O4 C38 C39 109.2(3) . . ?
H38A C38 H38B 108.3 . . ?
C39 C38 H38A 109.8 . . ?
C39 C38 H38B 109.8 . . ?
C38 C39 H39A 109.5 . . ?
C38 C39 H39B 109.5 . . ?
C38 C39 H39C 109.5 . . ?
H39A C39 H39B 109.5 . . ?
H39A C39 H39C 109.5 . . ?
H39B C39 H39C 109.5 . . ?

loop_
_geom_bond_atom_site_label_1
_geom_bond_atom_site_label_2
_geom_bond_distance
_geom_bond_site_symmetry_2
_geom_bond_publ_flag
O3 C24 1.225(4) . ?
O1 H1 0.8400 . ?
O1 N2 1.431(3) . ?
O2 C17 1.211(4) . ?
N1 C25 1.419(4) . ?
N1 C24 1.357(4) . ?
N1 C31 1.457(4) . ?
O4 H4A 0.8400 . ?
O4 C38 1.423(5) . ?
N2 C7 1.463(4) . ?
N2 C8 1.478(4) . ?
C26 C25 1.388(5) . ?
C26 C27 1.384(4) . ?
C26 C8 1.506(4) . ?
C25 C30 1.378(4) . ?
C32 C37 1.391(5) . ?
C32 C31 1.512(5) . ?
C32 C33 1.395(5) . ?
C6 C1 1.391(4) . ?
C6 C5 1.386(5) . ?
C6 C7 1.516(4) . ?
C37 H37 0.9500 . ?
C37 C36 1.387(5) . ?
C24 C8 1.555(4) . ?
C18 C17 1.492(5) . ?
C18 C23 1.399(5) . ?
C18 C19 1.390(5) . ?
C11 C12 1.396(5) . ?
C11 C10 1.517(4) . ?
C11 C16 1.385(5) . ?
C31 H31A 0.9900 . ?
C31 H31B 0.9900 . ?
C12 H12 0.9500 . ?
C12 C13 1.384(5) . ?
C33 H33 0.9500 . ?
C33 C34 1.389(5) . ?
C17 C9 1.520(4) . ?
C1 H1A 0.9500 . ?
C1 C2 1.384(5) . ?
C10 H10 1.0000 . ?
C10 C9 1.542(4) . ?
C10 C7 1.541(4) . ?
C5 H5 0.9500 . ?
C5 C4 1.390(5) . ?
C9 H9 1.0000 . ?
C9 C8 1.569(4) . ?
C30 H30 0.9500 . ?
C30 C29 1.389(5) . ?
C27 H27 0.9500 . ?
C27 C28 1.392(5) . ?
C2 H2 0.9500 . ?
C2 C3 1.389(5) . ?
C34 H34 0.9500 . ?
C34 C35 1.383(5) . ?
C16 H16 0.9500 . ?
C16 C15 1.387(5) . ?
C23 H23 0.9500 . ?
C23 C22 1.377(5) . ?
C14 H14 0.9500 . ?
C14 C15 1.392(5) . ?
C14 C13 1.383(5) . ?
C15 H15 0.9500 . ?
C28 H28 0.9500 . ?
C28 C29 1.381(5) . ?
C13 H13 0.9500 . ?
C21 H21 0.9500 . ?
C21 C22 1.382(6) . ?
C21 C20 1.382(5) . ?
C19 H19 0.9500 . ?
C19 C20 1.389(5) . ?
C36 H36 0.9500 . ?
C36 C35 1.379(5) . ?
C35 H35 0.9500 . ?
C7 H7 1.0000 . ?
C22 H22 0.9500 . ?
C29 H29 0.9500 . ?
C3 H3 0.9500 . ?
C3 C4 1.384(5) . ?
C4 H4 0.9500 . ?
C20 H20 0.9500 . ?
C38 H38A 0.9900 . ?
C38 H38B 0.9900 . ?
C38 C39 1.492(6) . ?
C39 H39A 0.9800 . ?
C39 H39B 0.9800 . ?
C39 H39C 0.9800 . ?

loop_
_geom_torsion_atom_site_label_1
_geom_torsion_atom_site_label_2
_geom_torsion_atom_site_label_3
_geom_torsion_atom_site_label_4
_geom_torsion
_geom_torsion_site_symmetry_1
_geom_torsion_site_symmetry_2
_geom_torsion_site_symmetry_3
_geom_torsion_site_symmetry_4
_geom_torsion_publ_flag
O3 C24 C8 N2 63.7(4) . . . . ?
O3 C24 C8 C26 -179.7(3) . . . . ?
O3 C24 C8 C9 -50.0(4) . . . . ?
O1 N2 C7 C6 71.5(3) . . . . ?
O1 N2 C7 C10 -168.4(2) . . . . ?
O1 N2 C8 C26 -76.6(3) . . . . ?
O1 N2 C8 C24 35.7(3) . . . . ?
O1 N2 C8 C9 154.7(2) . . . . ?
O2 C17 C9 C10 18.6(4) . . . . ?
O2 C17 C9 C8 -100.1(4) . . . . ?
N1 C25 C30 C29 -177.1(3) . . . . ?
N1 C24 C8 N2 -117.0(3) . . . . ?
N1 C24 C8 C26 -0.4(3) . . . . ?
N1 C24 C8 C9 129.3(3) . . . . ?
C26 C25 C30 C29 0.2(5) . . . . ?
C26 C27 C28 C29 -0.3(5) . . . . ?
C25 N1 C24 O3 -179.0(3) . . . . ?
C25 N1 C24 C8 1.7(3) . . . . ?
C25 N1 C31 C32 73.3(4) . . . . ?
C25 C26 C27 C28 1.3(5) . . . . ?
C25 C26 C8 N2 117.9(3) . . . . ?
C25 C26 C8 C24 -1.1(3) . . . . ?
C25 C26 C8 C9 -124.5(3) . . . . ?
C25 C30 C29 C28 0.9(5) . . . . ?
C32 C37 C36 C35 0.2(5) . . . . ?
C32 C33 C34 C35 0.4(5) . . . . ?
C6 C1 C2 C3 0.5(5) . . . . ?
C6 C5 C4 C3 -1.0(5) . . . . ?
C37 C32 C31 N1 25.1(4) . . . . ?
C37 C32 C33 C34 0.5(5) . . . . ?
C37 C36 C35 C34 0.8(5) . . . . ?
C24 N1 C25 C26 -2.4(4) . . . . ?
C24 N1 C25 C30 175.1(3) . . . . ?
C24 N1 C31 C32 -98.6(4) . . . . ?
C18 C17 C9 C10 -165.0(3) . . . . ?
C18 C17 C9 C8 76.4(4) . . . . ?
C18 C23 C22 C21 2.0(5) . . . . ?
C18 C19 C20 C21 1.6(5) . . . . ?
C11 C12 C13 C14 -0.1(6) . . . . ?
C11 C10 C9 C17 87.4(3) . . . . ?
C11 C10 C9 C8 -150.0(3) . . . . ?
C11 C10 C7 N2 169.4(2) . . . . ?
C11 C10 C7 C6 -72.4(3) . . . . ?
C11 C16 C15 C14 -0.1(5) . . . . ?
C31 N1 C25 C26 -175.3(3) . . . . ?
C31 N1 C25 C30 2.2(5) . . . . ?
C31 N1 C24 O3 -6.3(5) . . . . ?
C31 N1 C24 C8 174.4(3) . . . . ?
C31 C32 C37 C36 176.0(3) . . . . ?
C31 C32 C33 C34 -176.4(3) . . . . ?
C12 C11 C10 C9 60.3(4) . . . . ?
C12 C11 C10 C7 -59.2(4) . . . . ?
C12 C11 C16 C15 0.9(5) . . . . ?
C33 C32 C37 C36 -0.8(5) . . . . ?
C33 C32 C31 N1 -158.0(3) . . . . ?
C33 C34 C35 C36 -1.1(5) . . . . ?
C17 C18 C23 C22 -177.2(3) . . . . ?
C17 C18 C19 C20 175.3(3) . . . . ?
C17 C9 C8 N2 120.8(3) . . . . ?
C17 C9 C8 C26 -0.2(4) . . . . ?
C17 C9 C8 C24 -119.2(3) . . . . ?
C1 C6 C5 C4 1.1(5) . . . . ?
C1 C6 C7 N2 40.0(4) . . . . ?
C1 C6 C7 C10 -70.5(4) . . . . ?
C1 C2 C3 C4 -0.4(5) . . . . ?
C10 C11 C12 C13 177.4(3) . . . . ?
C10 C11 C16 C15 -177.4(3) . . . . ?
C10 C9 C8 N2 -3.0(3) . . . . ?
C10 C9 C8 C26 -124.0(3) . . . . ?
C10 C9 C8 C24 117.0(3) . . . . ?
C5 C6 C1 C2 -0.8(5) . . . . ?
C5 C6 C7 N2 -140.3(3) . . . . ?
C5 C6 C7 C10 109.2(3) . . . . ?
C9 C10 C7 N2 42.9(3) . . . . ?
C9 C10 C7 C6 161.1(2) . . . . ?
C27 C26 C25 N1 176.4(3) . . . . ?
C27 C26 C25 C30 -1.3(5) . . . . ?
C27 C26 C8 N2 -55.4(4) . . . . ?
C27 C26 C8 C24 -174.5(3) . . . . ?
C27 C26 C8 C9 62.1(5) . . . . ?
C27 C28 C29 C30 -0.9(6) . . . . ?
C2 C3 C4 C5 0.7(5) . . . . ?
C16 C11 C12 C13 -0.8(5) . . . . ?
C16 C11 C10 C9 -121.4(3) . . . . ?
C16 C11 C10 C7 119.0(3) . . . . ?
C23 C18 C17 O2 21.3(5) . . . . ?
C23 C18 C17 C9 -155.1(3) . . . . ?
C23 C18 C19 C20 -1.8(5) . . . . ?
C15 C14 C13 C12 0.9(6) . . . . ?
C13 C14 C15 C16 -0.8(5) . . . . ?
C19 C18 C17 O2 -155.7(3) . . . . ?
C19 C18 C17 C9 27.9(5) . . . . ?
C19 C18 C23 C22 0.0(5) . . . . ?
C7 N2 C8 C26 160.9(2) . . . . ?
C7 N2 C8 C24 -86.8(3) . . . . ?
C7 N2 C8 C9 32.2(3) . . . . ?
C7 C6 C1 C2 178.9(3) . . . . ?
C7 C6 C5 C4 -178.6(3) . . . . ?
C7 C10 C9 C17 -147.4(3) . . . . ?
C7 C10 C9 C8 -24.8(3) . . . . ?
C22 C21 C20 C19 0.4(5) . . . . ?
C8 N2 C7 C6 -167.7(2) . . . . ?
C8 N2 C7 C10 -47.7(3) . . . . ?
C8 C26 C25 N1 2.1(3) . . . . ?
C8 C26 C25 C30 -175.6(3) . . . . ?
C8 C26 C27 C28 174.1(3) . . . . ?
C20 C21 C22 C23 -2.1(5) . . . . ?
